data_7156422
loop_
_publ_author_name
'Kashyap, Akshay'
'Bokosike, Treyvon K.'
'Bhuvanesh, Nattamai'
'Pattabiraman, Mahesh'

_publ_section_title
;
 Stereo- and regioselective photocycloaddition of extended alkenes using
 \g-cyclodextrin.
;
_journal_issue 38
_journal_name_full 'Organic &amp; biomolecular chemistry'
_journal_page_first 6870
_journal_page_last 6875
_journal_paper_doi 10.1039/c8ob01966e
_journal_volume 16
_journal_year 2018
_chemical_formula_moiety 'C26 H20 O6'
_chemical_formula_sum 'C26 H20 O6'
_chemical_formula_weight 428.42
_chemical_name_systematic 'Furyl chalcone dimer'
_chemical_properties_physical Photo-sensitive
_space_group_crystal_system monoclinic
_space_group_IT_number 15
_space_group_name_Hall '-C 2yc'
_space_group_name_H-M_alt 'C 1 2/c 1'
_symmetry_space_group_name_Hall '-C 2yc'
_symmetry_space_group_name_H-M 'C 1 2/c 1'
_atom_sites_solution_hydrogens geom
_atom_sites_solution_primary dual
_audit_creation_date 2018-06-20
_audit_creation_method
;
Olex2 1.2-beta
(compiled 2018.04.26 svn.r3504 for OlexSys, GUI svn.r5492)
;
_audit_update_record
;
2018-08-07 deposited with the CCDC.
2018-09-12 downloaded from the CCDC.
;
_cell_angle_alpha 90
_cell_angle_beta 101.2330(10)
_cell_angle_gamma 90
_cell_formula_units_Z 4
_cell_length_a 26.8559(7)
_cell_length_b 5.30640(10)
_cell_length_c 13.9450(4)
_cell_measurement_reflns_used 9880
_cell_measurement_temperature 100.0
_cell_measurement_theta_max 70.180
_cell_measurement_theta_min 3.356
_cell_volume 1949.21(8)
_computing_cell_refinement 'SAINT v8.37A (Bruker, 2015)'
_computing_data_reduction 'SAINT v8.37A (Bruker, 2015)'
_computing_molecular_graphics 'Olex2 (Dolomanov et al., 2009)'
_computing_publication_material 'Olex2 (Dolomanov et al., 2009)'
_computing_structure_refinement 'XL (Sheldrick, 2008)'
_computing_structure_solution 'ShelXT (Sheldrick, 2015)'
_diffrn_ambient_temperature 100.0
_diffrn_measured_fraction_theta_full 0.999
_diffrn_measured_fraction_theta_max 0.999
_diffrn_measurement_device_type 'Bruker APEX-II CCD'
_diffrn_measurement_method '\f and \w scans'
_diffrn_radiation_type CuK\a
_diffrn_radiation_wavelength 1.54178
_diffrn_reflns_av_R_equivalents 0.0305
_diffrn_reflns_av_unetI/netI 0.0105
_diffrn_reflns_Laue_measured_fraction_full 0.999
_diffrn_reflns_Laue_measured_fraction_max 0.999
_diffrn_reflns_limit_h_max 32
_diffrn_reflns_limit_h_min -32
_diffrn_reflns_limit_k_max 6
_diffrn_reflns_limit_k_min -5
_diffrn_reflns_limit_l_max 17
_diffrn_reflns_limit_l_min -17
_diffrn_reflns_number 31148
_diffrn_reflns_point_group_measured_fraction_full 0.999
_diffrn_reflns_point_group_measured_fraction_max 0.999
_diffrn_reflns_theta_full 67.679
_diffrn_reflns_theta_max 70.174
_diffrn_reflns_theta_min 3.355
_diffrn_standards_number 0
_exptl_absorpt_coefficient_mu 0.857
_exptl_absorpt_correction_T_max 0.7533
_exptl_absorpt_correction_T_min 0.6209
_exptl_absorpt_correction_type multi-scan
_exptl_absorpt_process_details
'SADABS-2016/2 (Bruker,2016/2) was used for absorption correction. wR2(int) was 0.1158 before and 0.0602 after correction. The Ratio of minimum to maximum transmission is 0.8242. The \l/2 correction factor is Not present.'
_exptl_crystal_colour yellow
_exptl_crystal_colour_primary yellow
_exptl_crystal_density_diffrn 1.460
_exptl_crystal_description plate
_exptl_crystal_F_000 896
_exptl_crystal_recrystallization_method 'Re-crystallisation from solvent: ethyl acetate'
_exptl_crystal_size_max 0.422
_exptl_crystal_size_mid 0.187
_exptl_crystal_size_min 0.044
_refine_diff_density_max 0.283
_refine_diff_density_min -0.272
_refine_diff_density_rms 0.050
_refine_ls_extinction_method none
_refine_ls_goodness_of_fit_ref 1.067
_refine_ls_hydrogen_treatment constr
_refine_ls_matrix_type full
_refine_ls_number_parameters 145
_refine_ls_number_reflns 1861
_refine_ls_number_restraints 0
_refine_ls_restrained_S_all 1.067
_refine_ls_R_factor_all 0.0398
_refine_ls_R_factor_gt 0.0372
_refine_ls_shift/su_max 0.000
_refine_ls_shift/su_mean 0.000
_refine_ls_structure_factor_coef Fsqd
_refine_ls_weighting_details 'w=1/[\s^2^(Fo^2^)+(0.0472P)^2^+2.6006P] where P=(Fo^2^+2Fc^2^)/3'
_refine_ls_weighting_scheme calc
_refine_ls_wR_factor_gt 0.0931
_refine_ls_wR_factor_ref 0.0958
_reflns_Friedel_coverage 0.000
_reflns_number_gt 1731
_reflns_number_total 1861
_reflns_threshold_expression 'I > 2\s(I)'
_cod_data_source_file c8ob01966e2.cif
_cod_data_source_block furylchalcone
_cod_depositor_comments 'Adding full bibliography for 7156422--7156423.cif.'
_cod_database_code 7156422
_shelx_shelxl_version_number 2018/3
_shelx_space_group_comment
;
The symmetry employed for this shelxl refinement is uniquely defined
by the following loop, which should always be used as a source of
symmetry information in preference to the above space-group names.
They are only intended as comments.
;
_shelx_estimated_absorpt_t_max 0.963
_shelx_estimated_absorpt_t_min 0.714
_olex2_refinement_description
;
1. Fixed Uiso
 At 1.2 times of:
  All C(H) groups
2.a Ternary CH refined with riding coordinates:
 C5(H5), C6(H6), C8(H8), C9(H9)
2.b Aromatic/amide H refined with riding coordinates:
 C2(H2), C3(H3), C4(H4), C11(H11), C12(H12), C13(H13)
;
_olex2_submission_special_instructions 'No special instructions were received'

loop_
_space_group_symop_operation_xyz
'x, y, z'
'-x, y, -z+1/2'
'x+1/2, y+1/2, z'
'-x+1/2, y+1/2, -z+1/2'
'-x, -y, -z'
'x, -y, z-1/2'
'-x+1/2, -y+1/2, -z'
'x+1/2, -y+1/2, z-1/2'

loop_
_atom_site_label
_atom_site_type_symbol
_atom_site_fract_x
_atom_site_fract_y
_atom_site_fract_z
_atom_site_U_iso_or_equiv
_atom_site_adp_type
_atom_site_occupancy
_atom_site_site_symmetry_order
_atom_site_calc_flag
_atom_site_refinement_flags_posn
O1 O 0.34263(4) 1.07885(19) 0.18574(7) 0.0201(2) Uani 1 1 d .
O2 O 0.45972(4) 0.9167(2) 0.36090(7) 0.0215(3) Uani 1 1 d .
O3 O 0.60894(4) 0.34913(18) 0.47379(6) 0.0167(2) Uani 1 1 d .
C1 C 0.35844(5) 0.8652(3) 0.14425(9) 0.0150(3) Uani 1 1 d .
C2 C 0.31765(5) 0.7235(3) 0.10554(10) 0.0183(3) Uani 1 1 d .
H2 H 0.318021 0.566654 0.072815 0.022 Uiso 1 1 calc R
C3 C 0.27384(5) 0.8547(3) 0.12326(10) 0.0205(3) Uani 1 1 d .
H3 H 0.239482 0.802521 0.104472 0.025 Uiso 1 1 calc R
C4 C 0.29078(5) 1.0660(3) 0.17166(11) 0.0226(3) Uani 1 1 d .
H4 H 0.269767 1.189415 0.193132 0.027 Uiso 1 1 calc R
C5 C 0.41434(5) 0.8434(2) 0.15373(9) 0.0139(3) Uani 1 1 d .
H5 H 0.429829 1.011450 0.173531 0.017 Uiso 1 1 calc R
C6 C 0.44376(5) 0.6406(2) 0.22239(9) 0.0135(3) Uani 1 1 d .
H6 H 0.421992 0.491345 0.229257 0.016 Uiso 1 1 calc R
C7 C 0.47255(5) 0.7320(3) 0.32066(9) 0.0142(3) Uani 1 1 d .
C8 C 0.52187(5) 0.5934(3) 0.35555(9) 0.0139(3) Uani 1 1 d .
H8 H 0.517682 0.411770 0.371373 0.017 Uiso 1 1 calc R
C9 C 0.56112(5) 0.7375(2) 0.43287(9) 0.0140(3) Uani 1 1 d .
H9 H 0.544656 0.874339 0.464939 0.017 Uiso 1 1 calc R
C10 C 0.59425(5) 0.5778(2) 0.50565(9) 0.0138(3) Uani 1 1 d .
C11 C 0.61779(5) 0.6175(3) 0.59972(9) 0.0155(3) Uani 1 1 d .
H11 H 0.614020 0.759945 0.638939 0.019 Uiso 1 1 calc R
C12 C 0.64939(5) 0.4028(3) 0.62823(9) 0.0173(3) Uani 1 1 d .
H12 H 0.670749 0.375015 0.690110 0.021 Uiso 1 1 calc R
C13 C 0.64303(5) 0.2480(3) 0.55066(10) 0.0179(3) Uani 1 1 d .
H13 H 0.659733 0.090678 0.549059 0.021 Uiso 1 1 calc R

loop_
_atom_site_aniso_label
_atom_site_aniso_U_11
_atom_site_aniso_U_22
_atom_site_aniso_U_33
_atom_site_aniso_U_23
_atom_site_aniso_U_13
_atom_site_aniso_U_12
O1 0.0189(5) 0.0197(5) 0.0215(5) -0.0041(4) 0.0034(4) 0.0026(4)
O2 0.0193(5) 0.0266(6) 0.0175(5) -0.0057(4) 0.0006(4) 0.0051(4)
O3 0.0200(5) 0.0149(5) 0.0136(5) -0.0003(4) -0.0003(4) 0.0021(4)
C1 0.0185(7) 0.0156(7) 0.0101(6) 0.0005(5) 0.0010(5) 0.0035(5)
C2 0.0174(7) 0.0209(7) 0.0154(6) -0.0010(5) 0.0007(5) 0.0003(5)
C3 0.0147(6) 0.0290(8) 0.0167(6) 0.0020(5) 0.0003(5) 0.0018(6)
C4 0.0174(7) 0.0271(8) 0.0238(7) -0.0001(6) 0.0050(5) 0.0066(6)
C5 0.0157(6) 0.0143(6) 0.0108(6) -0.0003(5) 0.0001(5) -0.0005(5)
C6 0.0120(6) 0.0155(6) 0.0128(6) -0.0003(5) 0.0016(5) 0.0000(5)
C7 0.0138(6) 0.0177(7) 0.0113(6) 0.0016(5) 0.0032(5) -0.0015(5)
C8 0.0151(6) 0.0154(6) 0.0107(6) 0.0004(5) 0.0011(5) -0.0010(5)
C9 0.0138(6) 0.0159(7) 0.0118(6) -0.0003(5) 0.0011(5) 0.0004(5)
C10 0.0140(6) 0.0134(6) 0.0140(6) -0.0002(5) 0.0026(5) -0.0007(5)
C11 0.0163(6) 0.0176(7) 0.0124(6) 0.0000(5) 0.0025(5) -0.0020(5)
C12 0.0155(6) 0.0210(7) 0.0141(6) 0.0048(5) -0.0003(5) -0.0020(5)
C13 0.0170(6) 0.0160(7) 0.0197(7) 0.0048(5) 0.0010(5) 0.0018(5)

loop_
_atom_type_symbol
_atom_type_description
_atom_type_scat_dispersion_real
_atom_type_scat_dispersion_imag
_atom_type_scat_source
C C 0.0181 0.0091 'International Tables Vol C Tables 4.2.6.8 and 6.1.1.4'
H H 0.0000 0.0000 'International Tables Vol C Tables 4.2.6.8 and 6.1.1.4'
O O 0.0492 0.0322 'International Tables Vol C Tables 4.2.6.8 and 6.1.1.4'

loop_
_geom_angle_atom_site_label_1
_geom_angle_atom_site_label_2
_geom_angle_atom_site_label_3
_geom_angle
_geom_angle_site_symmetry_1
_geom_angle_site_symmetry_3
C4 O1 C1 106.68(11) . .
C13 O3 C10 106.35(10) . .
O1 C1 C5 114.57(11) . .
C2 C1 O1 109.50(12) . .
C2 C1 C5 135.92(13) . .
C1 C2 H2 126.6 . .
C1 C2 C3 106.87(13) . .
C3 C2 H2 126.6 . .
C2 C3 H3 126.7 . .
C4 C3 C2 106.52(13) . .
C4 C3 H3 126.7 . .
O1 C4 H4 124.8 . .
C3 C4 O1 110.44(12) . .
C3 C4 H4 124.8 . .
C1 C5 H5 108.3 . .
C1 C5 C6 119.58(11) . .
C1 C5 C9 121.48(10) . 2_655
C6 C5 H5 108.3 . .
C6 C5 C9 89.25(9) . 2_655
C9 C5 H5 108.3 2_655 .
C5 C6 H6 111.8 . .
C5 C6 C8 88.90(9) . 2_655
C7 C6 C5 116.42(11) . .
C7 C6 H6 111.8 . .
C7 C6 C8 114.20(10) . 2_655
C8 C6 H6 111.8 2_655 .
O2 C7 C6 122.44(12) . .
O2 C7 C8 123.72(12) . .
C8 C7 C6 113.33(11) . .
C6 C8 H8 114.3 2_655 .
C7 C8 C6 107.16(10) . 2_655
C7 C8 H8 114.3 . .
C7 C8 C9 114.68(11) . .
C9 C8 C6 89.49(9) . 2_655
C9 C8 H8 114.3 . .
C5 C9 H9 111.6 2_655 .
C8 C9 C5 88.42(9) . 2_655
C8 C9 H9 111.6 . .
C10 C9 C5 116.19(10) . 2_655
C10 C9 C8 115.49(11) . .
C10 C9 H9 111.6 . .
O3 C10 C9 117.10(11) . .
C11 C10 O3 109.88(11) . .
C11 C10 C9 132.77(12) . .
C10 C11 H11 126.7 . .
C10 C11 C12 106.53(12) . .
C12 C11 H11 126.7 . .
C11 C12 H12 126.6 . .
C13 C12 C11 106.74(12) . .
C13 C12 H12 126.6 . .
O3 C13 H13 124.8 . .
C12 C13 O3 110.49(12) . .
C12 C13 H13 124.8 . .

loop_
_geom_bond_atom_site_label_1
_geom_bond_atom_site_label_2
_geom_bond_distance
_geom_bond_site_symmetry_2
O1 C1 1.3769(16) .
O1 C4 1.3695(17) .
O2 C7 1.2119(17) .
O3 C10 1.3759(16) .
O3 C13 1.3759(16) .
C1 C2 1.3516(19) .
C1 C5 1.4857(18) .
C2 H2 0.9500 .
C2 C3 1.430(2) .
C3 H3 0.9500 .
C3 C4 1.342(2) .
C4 H4 0.9500 .
C5 H5 1.0000 .
C5 C6 1.5505(17) .
C5 C9 1.5871(17) 2_655
C6 H6 1.0000 .
C6 C7 1.5160(17) .
C6 C8 1.5770(17) 2_655
C7 C8 1.5104(17) .
C8 H8 1.0000 .
C8 C9 1.5540(17) .
C9 H9 1.0000 .
C9 C10 1.4793(17) .
C10 C11 1.3572(18) .
C11 H11 0.9500 .
C11 C12 1.4299(19) .
C12 H12 0.9500 .
C12 C13 1.342(2) .
C13 H13 0.9500 .

loop_
_geom_torsion_atom_site_label_1
_geom_torsion_atom_site_label_2
_geom_torsion_atom_site_label_3
_geom_torsion_atom_site_label_4
_geom_torsion
_geom_torsion_site_symmetry_1
_geom_torsion_site_symmetry_4
O1 C1 C2 C3 0.17(15) . .
O1 C1 C5 C6 109.83(13) . .
O1 C1 C5 C9 -140.91(12) . 2_655
O2 C7 C8 C6 -110.96(14) . 2_655
O2 C7 C8 C9 -13.40(18) . .
O3 C10 C11 C12 0.56(15) . .
C1 O1 C4 C3 -0.10(15) . .
C1 C2 C3 C4 -0.23(16) . .
C1 C5 C6 C7 -102.19(14) . .
C1 C5 C6 C8 141.18(12) . 2_655
C2 C1 C5 C6 -68.8(2) . .
C2 C1 C5 C9 40.4(2) . 2_655
C2 C3 C4 O1 0.21(16) . .
C4 O1 C1 C2 -0.05(15) . .
C4 O1 C1 C5 -179.07(11) . .
C5 C1 C2 C3 178.89(14) . .
C5 C6 C7 O2 27.53(18) . .
C5 C6 C7 C8 -144.57(11) . .
C5 C9 C10 O3 -66.22(15) 2_655 .
C5 C9 C10 C11 107.35(17) 2_655 .
C6 C7 C8 C6 61.02(12) . 2_655
C6 C7 C8 C9 158.58(11) . .
C6 C8 C9 C5 14.77(9) 2_655 2_655
C6 C8 C9 C10 -103.65(12) 2_655 .
C7 C8 C9 C5 -93.93(11) . 2_655
C7 C8 C9 C10 147.65(11) . .
C8 C6 C7 O2 129.06(13) 2_655 .
C8 C6 C7 C8 -43.05(14) 2_655 .
C8 C9 C10 O3 35.34(16) . .
C8 C9 C10 C11 -151.08(14) . .
C9 C5 C6 C7 131.44(11) 2_655 .
C9 C5 C6 C8 14.80(9) 2_655 2_655
C9 C10 C11 C12 -173.36(13) . .
C10 O3 C13 C12 0.71(15) . .
C10 C11 C12 C13 -0.11(15) . .
C11 C12 C13 O3 -0.37(16) . .
C13 O3 C10 C9 174.21(11) . .
C13 O3 C10 C11 -0.78(14) . .
